data_7702877
loop_
_publ_author_name
'Lysenko, Andrey B.'
'Senchyk, Ganna A.'
'Lincke, J\"org'
'L\"assig, Daniel'
'Fokin, Andrey A.'
'Butova, Ekaterina D.'
'Schreiner, Peter R.'
'Krautscheid, Harald'
'Domasevitch, Konstantin V.'

_publ_section_title
;
 Metal oxide-organic frameworks (MOOFs), a new series of coordination
 hybrids constructed from molybdenum(VI) oxide and bitopic 1,2,4-triazole
 linkers.
;
_journal_issue 17
_journal_name_full 'Dalton transactions (Cambridge, England : 2003)'
_journal_page_first 4223
_journal_page_last 4231
_journal_paper_doi 10.1039/b922732f
_journal_volume 39
_journal_year 2010
_chemical_formula_moiety 'C18 H22 Mo2 N6 O6, 0.5(H2 O)'
_chemical_formula_sum 'C18 H23 Mo2 N6 O6.5'
_chemical_formula_weight 619.30
_chemical_name_common
;
Molybdenum(VI) oxide 2:1 complex with 4,9-bis(1,2,4-triazol-4-
yl)diamantane Semihydrate
;
_chemical_name_systematic
;
Molybdenum(VI) oxide 2:1 complex with 4,9-bis(1,2,4-triazol-4-yl)diamantane
Semihydrate
;
_space_group_IT_number 67
_space_group_name_Hall '-C 2a 2'
_space_group_name_H-M_alt 'C m m a'
_symmetry_cell_setting orthorhombic
_symmetry_Int_Tables_number 67
_symmetry_space_group_name_H-M 'C m m a'
_atom_sites_solution_hydrogens geom
_atom_sites_solution_primary direct
_atom_sites_solution_secondary difmap
_audit_creation_method SHELXL-97
_cell_angle_alpha 90.00
_cell_angle_beta 90.00
_cell_angle_gamma 90.00
_cell_formula_units_Z 4
_cell_length_a 12.4256(9)
_cell_length_b 16.6809(16)
_cell_length_c 10.4993(10)
_cell_measurement_reflns_used 7657
_cell_measurement_temperature 213(2)
_cell_measurement_theta_max 27.85
_cell_measurement_theta_min 3.81
_cell_volume 2176.2(3)
_computing_cell_refinement 'IPDS Software (Stoe & Cie, 2000)'
_computing_data_collection 'IPDS Software (Stoe & Cie, 2000)'
_computing_data_reduction 'IPDS Software (Stoe & Cie, 2000)'
_computing_molecular_graphics 'Diamond 2.1e (Brandenburg, 1999)'
_computing_publication_material 'WinGX 1.70.01 (Farrugia, 1999)'
_computing_structure_refinement 'SHELXL-97 (Sheldrick, 1997)'
_computing_structure_solution 'SHELXS-97 (Sheldrick, 1997)'
_diffrn_ambient_temperature 213(2)
_diffrn_measured_fraction_theta_full 0.983
_diffrn_measured_fraction_theta_max 0.983
_diffrn_measurement_device_type 'Stoe Imaging plate diffraction system'
_diffrn_measurement_method '\f oscillation scans'
_diffrn_radiation_monochromator graphite
_diffrn_radiation_source 'fine-focus sealed tube'
_diffrn_radiation_type MoK\a
_diffrn_radiation_wavelength 0.71073
_diffrn_reflns_av_R_equivalents 0.0378
_diffrn_reflns_av_sigmaI/netI 0.0331
_diffrn_reflns_limit_h_max 15
_diffrn_reflns_limit_h_min -14
_diffrn_reflns_limit_k_max 21
_diffrn_reflns_limit_k_min -21
_diffrn_reflns_limit_l_max 13
_diffrn_reflns_limit_l_min -13
_diffrn_reflns_number 7657
_diffrn_reflns_theta_full 27.85
_diffrn_reflns_theta_max 27.85
_diffrn_reflns_theta_min 3.81
_diffrn_standards_decay_% 0
_exptl_absorpt_coefficient_mu 1.204
_exptl_absorpt_correction_T_max 0.8994
_exptl_absorpt_correction_T_min 0.8215
_exptl_absorpt_correction_type numerical
_exptl_absorpt_process_details 'X-RED (Stoe & Cie, 2001) and X-SHAPE (Stoe & Cie, 1999)'
_exptl_crystal_colour colorless
_exptl_crystal_density_diffrn 1.890
_exptl_crystal_density_method 'not measured'
_exptl_crystal_description plate
_exptl_crystal_F_000 1236
_exptl_crystal_size_max 0.17
_exptl_crystal_size_mid 0.10
_exptl_crystal_size_min 0.09
_refine_diff_density_max 0.693
_refine_diff_density_min -0.487
_refine_diff_density_rms 0.061
_refine_ls_extinction_method none
_refine_ls_goodness_of_fit_ref 0.919
_refine_ls_hydrogen_treatment constr
_refine_ls_matrix_type full
_refine_ls_number_parameters 88
_refine_ls_number_reflns 1389
_refine_ls_number_restraints 0
_refine_ls_restrained_S_all 0.919
_refine_ls_R_factor_all 0.0305
_refine_ls_R_factor_gt 0.0230
_refine_ls_shift/su_max 0.000
_refine_ls_shift/su_mean 0.000
_refine_ls_structure_factor_coef Fsqd
_refine_ls_weighting_details 'calc w=1/[\s^2^(Fo^2^)+(0.0346P)^2^+0.0000P] where P=(Fo^2^+2Fc^2^)/3'
_refine_ls_weighting_scheme calc
_refine_ls_wR_factor_gt 0.0524
_refine_ls_wR_factor_ref 0.0530
_reflns_number_gt 1123
_reflns_number_total 1389
_reflns_threshold_expression >2sigma(I)
_cod_data_source_file b922732f.txt
_cod_data_source_block (5)
_cod_original_sg_symbol_Hall '-C 2b 2'
_cod_original_formula_sum 'C18 H23 Mo2 N6 O6.50'
_cod_database_code 7702877

loop_
_symmetry_equiv_pos_as_xyz
'x, y, z'
'-x, -y+1/2, z'
'-x, y+1/2, -z'
'x, -y, -z'
'x+1/2, y+1/2, z'
'-x+1/2, -y+1, z'
'-x+1/2, y+1, -z'
'x+1/2, -y+1/2, -z'
'-x, -y, -z'
'x, y-1/2, -z'
'x, -y-1/2, z'
'-x, y, z'
'-x+1/2, -y+1/2, -z'
'x+1/2, y, -z'
'x+1/2, -y, z'
'-x+1/2, y+1/2, z'

loop_
_atom_site_label
_atom_site_type_symbol
_atom_site_fract_x
_atom_site_fract_y
_atom_site_fract_z
_atom_site_U_iso_or_equiv
_atom_site_adp_type
_atom_site_occupancy
_atom_site_symmetry_multiplicity
_atom_site_calc_flag
_atom_site_refinement_flags
Mo1 Mo 0.14763(2) 0.7500 0.36072(2) 0.01571(9) Uani 1 2 d S
O1 O 0.2500 0.7500 0.5000 0.0187(6) Uani 1 4 d S
O2 O 0.0000 0.7500 0.3044(3) 0.0198(6) Uani 1 4 d S
O3 O 0.19444(14) 0.66892(11) 0.27729(17) 0.0320(4) Uani 1 1 d .
N1 N 0.05539(17) 0.83569(12) 0.50615(19) 0.0241(4) Uani 1 1 d .
N2 N 0.0000 0.90011(16) 0.6754(3) 0.0211(6) Uani 1 2 d S
C1 C 0.0869(2) 0.87409(14) 0.6081(2) 0.0257(5) Uani 1 1 d .
H1 H 0.1590 0.8825 0.6316 0.031 Uiso 1 1 calc R
C2 C 0.0000 0.93904(18) 0.8033(3) 0.0196(6) Uani 1 2 d S
C3 C 0.0000 0.8746(2) 0.9064(4) 0.0306(8) Uani 1 2 d S
H3 H 0.0639 0.8406 0.8975 0.037 Uiso 1 1 d .
C4 C 0.0000 0.91539(19) 1.0387(3) 0.0282(8) Uani 1 2 d S
H4 H 0.0000 0.8740 1.1063 0.034 Uiso 1 2 calc SR
C5 C 0.1009(2) 0.99128(16) 0.8152(2) 0.0300(5) Uani 1 1 d .
H5A H 0.1013 1.0323 0.7483 0.036 Uiso 1 1 calc R
H5B H 0.1656 0.9582 0.8056 0.036 Uiso 1 1 calc R
C6 C 0.1003(2) 1.03165(15) 0.9481(2) 0.0282(5) Uani 1 1 d .
H6 H 0.1654 1.0654 0.9570 0.034 Uiso 1 1 calc R
O4 O -0.2500 0.7500 1.0000 0.098(4) Uani 0.50 4 d SP

loop_
_atom_site_aniso_label
_atom_site_aniso_U_11
_atom_site_aniso_U_22
_atom_site_aniso_U_33
_atom_site_aniso_U_23
_atom_site_aniso_U_13
_atom_site_aniso_U_12
Mo1 0.01178(14) 0.02361(13) 0.01173(12) 0.000 0.00084(11) 0.000
O1 0.0100(17) 0.0291(16) 0.0170(14) 0.000 -0.0029(12) 0.000
O2 0.0152(18) 0.0327(16) 0.0115(14) 0.000 0.000 0.000
O3 0.0214(10) 0.0430(10) 0.0316(10) -0.0171(8) -0.0038(7) 0.0058(7)
N1 0.0150(11) 0.0313(10) 0.0260(10) -0.0080(8) -0.0006(8) 0.0009(8)
N2 0.0141(15) 0.0247(13) 0.0244(13) -0.0091(10) 0.000 0.000
C1 0.0155(13) 0.0336(12) 0.0280(13) -0.0106(9) -0.0003(9) 0.0008(9)
C2 0.0132(17) 0.0257(15) 0.0200(15) -0.0083(12) 0.000 0.000
C3 0.038(2) 0.0232(15) 0.0310(18) -0.0069(14) 0.000 0.000
C4 0.041(2) 0.0183(15) 0.0258(17) -0.0010(12) 0.000 0.000
C5 0.0222(14) 0.0399(14) 0.0280(11) -0.0126(10) 0.0068(11) -0.0106(10)
C6 0.0178(14) 0.0376(12) 0.0292(12) -0.0130(10) 0.0056(10) -0.0118(10)
O4 0.101(12) 0.133(11) 0.061(7) 0.000 -0.020(7) 0.000

loop_
_atom_type_symbol
_atom_type_description
_atom_type_scat_dispersion_real
_atom_type_scat_dispersion_imag
_atom_type_scat_source
C C 0.0033 0.0016 'International Tables Vol C Tables 4.2.6.8 and 6.1.1.4'
H H 0.0000 0.0000 'International Tables Vol C Tables 4.2.6.8 and 6.1.1.4'
N N 0.0061 0.0033 'International Tables Vol C Tables 4.2.6.8 and 6.1.1.4'
O O 0.0106 0.0060 'International Tables Vol C Tables 4.2.6.8 and 6.1.1.4'
Mo Mo -1.6832 0.6857 'International Tables Vol C Tables 4.2.6.8 and 6.1.1.4'

loop_
_geom_angle_atom_site_label_1
_geom_angle_atom_site_label_2
_geom_angle_atom_site_label_3
_geom_angle
_geom_angle_site_symmetry_1
_geom_angle_site_symmetry_3
O3 Mo1 O3 104.28(14) . 11_575
O3 Mo1 O2 99.58(8) . .
O3 Mo1 O2 99.58(8) 11_575 .
O3 Mo1 O1 99.38(6) . .
O3 Mo1 O1 99.38(6) 11_575 .
O2 Mo1 O1 148.88(8) . .
O3 Mo1 N1 164.51(8) . .
O3 Mo1 N1 90.99(8) 11_575 .
O2 Mo1 N1 74.87(8) . .
O1 Mo1 N1 80.35(5) . .
O3 Mo1 N1 90.99(8) . 11_575
O3 Mo1 N1 164.51(8) 11_575 11_575
O2 Mo1 N1 74.87(8) . 11_575
O1 Mo1 N1 80.35(5) . 11_575
N1 Mo1 N1 73.65(10) . 11_575
Mo1 O1 Mo1 180.0 . 13_566
Mo1 O2 Mo1 144.28(16) 2_565 .
C1 N1 N1 107.40(14) . 12
C1 N1 Mo1 132.39(17) . .
N1 N1 Mo1 118.72(5) 12 .
C1 N2 C1 104.9(3) 12 .
C1 N2 C2 127.31(13) 12 .
C1 N2 C2 127.31(13) . .
N1 C1 N2 110.1(2) . .
N1 C1 H1 124.9 . .
N2 C1 H1 124.9 . .
N2 C2 C3 109.4(2) . .
N2 C2 C5 108.73(17) . .
C3 C2 C5 110.06(19) . .
N2 C2 C5 108.73(17) . 12
C3 C2 C5 110.06(19) . 12
C5 C2 C5 109.8(3) . 12
C2 C3 C4 109.1(3) . .
C2 C3 H3 109.9 . .
C4 C3 H3 109.9 . .
C6 C4 C6 108.7(3) 4_577 9_577
C6 C4 C3 109.56(18) 4_577 .
C6 C4 C3 109.56(18) 9_577 .
C6 C4 H4 109.7 4_577 .
C6 C4 H4 109.7 9_577 .
C3 C4 H4 109.7 . .
C2 C5 C6 108.5(2) . .
C2 C5 H5A 110.0 . .
C6 C5 H5A 110.0 . .
C2 C5 H5B 110.0 . .
C6 C5 H5B 110.0 . .
H5A C5 H5B 108.4 . .
C6 C6 C4 109.62(18) 4_577 9_577
C6 C6 C5 110.1(2) 4_577 .
C4 C6 C5 109.6(2) 9_577 .
C6 C6 H6 109.1 4_577 .
C4 C6 H6 109.1 9_577 .
C5 C6 H6 109.1 . .

loop_
_geom_bond_atom_site_label_1
_geom_bond_atom_site_label_2
_geom_bond_distance
_geom_bond_site_symmetry_2
Mo1 O3 1.7132(17) .
Mo1 O3 1.7132(17) 11_575
Mo1 O2 1.9272(9) .
Mo1 O1 1.9382(3) .
Mo1 N1 2.3850(19) .
Mo1 N1 2.3850(19) 11_575
N1 C1 1.308(3) .
N1 N1 1.377(4) 12
N2 C1 1.361(3) 12
N2 C1 1.361(3) .
N2 C2 1.492(4) .
C1 H1 0.9400 .
C2 C3 1.526(5) .
C2 C5 1.532(3) .
C2 C5 1.532(3) 12
C3 C4 1.547(5) .
C3 H3 0.9802 .
C4 C6 1.534(3) 4_577
C4 C6 1.534(3) 9_577
C4 H4 0.9900 .
C5 C6 1.549(3) .
C5 H5A 0.9800 .
C5 H5B 0.9800 .
C6 C6 1.518(5) 4_577
C6 C4 1.534(3) 9_577
C6 H6 0.9900 .

loop_
_geom_torsion_atom_site_label_1
_geom_torsion_atom_site_label_2
_geom_torsion_atom_site_label_3
_geom_torsion_atom_site_label_4
_geom_torsion
_geom_torsion_site_symmetry_1
_geom_torsion_site_symmetry_4
O3 Mo1 O2 Mo1 126.81(7) . 2_565
O3 Mo1 O2 Mo1 -126.81(7) 11_575 2_565
O1 Mo1 O2 Mo1 0.0 . 2_565
N1 Mo1 O2 Mo1 -38.38(5) . 2_565
N1 Mo1 O2 Mo1 38.38(5) 11_575 2_565
O3 Mo1 N1 C1 106.0(3) . .
O3 Mo1 N1 C1 -83.7(2) 11_575 .
O2 Mo1 N1 C1 176.7(2) . .
O1 Mo1 N1 C1 15.7(2) . .
N1 Mo1 N1 C1 98.3(2) 11_575 .
O3 Mo1 N1 N1 -58.2(3) . 12
O3 Mo1 N1 N1 112.19(7) 11_575 12
O2 Mo1 N1 N1 12.54(5) . 12
N1 Mo1 N1 N1 -65.78(5) 11_575 12
N1 N1 C1 N2 -0.4(2) 12 .
Mo1 N1 C1 N2 -165.88(18) . .
C1 N2 C1 N1 0.7(4) 12 .
C2 N2 C1 N1 173.4(3) . .
C1 N2 C2 C3 85.6(3) 12 .
C1 N2 C2 C3 -85.6(3) . .
C1 N2 C2 C5 -154.2(3) 12 .
C1 N2 C2 C5 34.6(4) . .
C1 N2 C2 C5 -34.6(4) 12 12
C1 N2 C2 C5 154.2(3) . 12
N2 C2 C3 C4 180.000(2) . .
C5 C2 C3 C4 60.60(17) . .
C5 C2 C3 C4 -60.60(17) 12 .
C2 C3 C4 C6 -59.57(18) . 4_577
C2 C3 C4 C6 59.57(18) . 9_577
N2 C2 C5 C6 179.9(2) . .
C3 C2 C5 C6 -60.3(3) . .
C5 C2 C5 C6 61.0(4) 12 .
C2 C5 C6 C6 59.9(2) . 4_577
C2 C5 C6 C4 -60.8(3) . 9_577
